data_7240668
loop_
_publ_author_name
'Kara Ali, Zeinab'
'Iankovitch, Anna'
'Jokar, Mahboubeh'
'Maris, Thierry'
'Lebel, Olivier'
'Pellerin, Christian'

_publ_section_title
;
 Glass engineering of aminotriazine&#x2010;based materials with
 sub&#x2010;ambient Tg and high kinetic stability
;
_journal_name_full CrystEngComm
_journal_paper_doi 10.1039/D0CE00500B
_journal_year 2020
_chemical_formula_moiety 'C18 H31 N5 O'
_chemical_formula_sum 'C18 H31 N5 O'
_chemical_formula_weight 333.48
_space_group_crystal_system orthorhombic
_space_group_IT_number 61
_space_group_name_Hall '-P 2ac 2ab'
_space_group_name_H-M_alt 'P b c a'
_atom_sites_solution_hydrogens geom
_atom_sites_solution_primary dual
_audit_creation_date 2017-10-19
_audit_creation_method
;
Olex2 1.2
(compiled 2017.08.10 svn.r3458 for OlexSys, GUI svn.r5381)
;
_audit_update_record
;
2020-03-27 deposited with the CCDC.	2020-06-08 downloaded from the CCDC.
;
_cell_angle_alpha 90
_cell_angle_beta 90
_cell_angle_gamma 90
_cell_formula_units_Z 8
_cell_length_a 14.7113(3)
_cell_length_b 10.5414(2)
_cell_length_c 24.3585(6)
_cell_measurement_reflns_used 9900
_cell_measurement_temperature 150
_cell_measurement_theta_max 60.678
_cell_measurement_theta_min 3.158
_cell_volume 3777.46(14)
_computing_cell_refinement
'SAINT (2013) V8.38A; Integration Software for Single Crystal Data. Bruker AXS Inc., Madison, WI 53719-1173.'
_computing_data_collection
;
APEX 2 (2013) Bruker AXS Inc., Madison, WI 53719-1173.
;
_computing_data_reduction
'SAINT (2013) V8.38A; Integration Software for Single Crystal Data. Bruker AXS Inc., Madison, WI 53719-1173.'
_computing_molecular_graphics 'Olex2 (Dolomanov et al., 2009)'
_computing_publication_material 'Olex2 (Dolomanov et al., 2009)'
_computing_structure_refinement 'XL (Sheldrick, 2008)'
_computing_structure_solution 'XT (Sheldrick, 2015)'
_diffrn_ambient_temperature 150
_diffrn_detector 'CMOS Area detector'
_diffrn_detector_area_resol_mean 10.24
_diffrn_detector_type 'Bruker Photon 100 CMOS Detector'
_diffrn_measured_fraction_theta_full 1.000
_diffrn_measured_fraction_theta_max 1.000
_diffrn_measurement_device 'k-geometry diffractometer'
_diffrn_measurement_device_type 'Bruker Venture Metaljet'
_diffrn_measurement_method '\w and \f scans'
_diffrn_radiation_collimation 'Focusing mirrors'
_diffrn_radiation_monochromator 'Helios MX Mirror Optics'
_diffrn_radiation_probe x-ray
_diffrn_radiation_type GaK\a
_diffrn_radiation_wavelength 1.34139
_diffrn_reflns_av_R_equivalents 0.0273
_diffrn_reflns_av_unetI/netI 0.0176
_diffrn_reflns_Laue_measured_fraction_full 1.000
_diffrn_reflns_Laue_measured_fraction_max 1.000
_diffrn_reflns_limit_h_max 18
_diffrn_reflns_limit_h_min -19
_diffrn_reflns_limit_k_max 13
_diffrn_reflns_limit_k_min -13
_diffrn_reflns_limit_l_max 31
_diffrn_reflns_limit_l_min -31
_diffrn_reflns_number 30234
_diffrn_reflns_point_group_measured_fraction_full 1.000
_diffrn_reflns_point_group_measured_fraction_max 1.000
_diffrn_reflns_theta_full 53.594
_diffrn_reflns_theta_max 60.647
_diffrn_reflns_theta_min 3.157
_diffrn_source 'Metal Jet'
_diffrn_source_target Ga
_diffrn_source_type 'Gallium Liquid Metal Jet Source'
_exptl_absorpt_coefficient_mu 0.379
_exptl_absorpt_correction_T_max 0.7519
_exptl_absorpt_correction_T_min 0.6983
_exptl_absorpt_correction_type multi-scan
_exptl_absorpt_process_details
'SADABS-2016/2 (Bruker,2016/2) was used for absorption correction. wR2(int) was 0.1251 before and 0.0451 after correction. The Ratio of minimum to maximum transmission is 0.9287. The \l/2 correction factor is Not present.'
_exptl_crystal_colour 'clear light colourless'
_exptl_crystal_colour_lustre clear
_exptl_crystal_colour_modifier light
_exptl_crystal_colour_primary colourless
_exptl_crystal_density_diffrn 1.173
_exptl_crystal_description Block
_exptl_crystal_F_000 1456
_exptl_crystal_recrystallization_method 'crysallized from MeOH'
_exptl_crystal_size_max 0.35
_exptl_crystal_size_mid 0.25
_exptl_crystal_size_min 0.19
_refine_diff_density_max 0.375
_refine_diff_density_min -0.389
_refine_diff_density_rms 0.095
_refine_ls_extinction_coef 0.0276(10)
_refine_ls_extinction_expression Fc^*^=kFc[1+0.001xFc^2^\l^3^/sin(2\q)]^-1/4^
_refine_ls_extinction_method 'SHELXL-2017/1 (Sheldrick 2017)'
_refine_ls_goodness_of_fit_ref 1.095
_refine_ls_hydrogen_treatment constr
_refine_ls_matrix_type full
_refine_ls_number_parameters 221
_refine_ls_number_reflns 4341
_refine_ls_number_restraints 0
_refine_ls_restrained_S_all 1.095
_refine_ls_R_factor_all 0.0484
_refine_ls_R_factor_gt 0.0470
_refine_ls_shift/su_max 0.000
_refine_ls_shift/su_mean 0.000
_refine_ls_structure_factor_coef Fsqd
_refine_ls_weighting_details 'w=1/[\s^2^(Fo^2^)+(0.0703P)^2^+0.7981P] where P=(Fo^2^+2Fc^2^)/3'
_refine_ls_weighting_scheme calc
_refine_ls_wR_factor_gt 0.1181
_refine_ls_wR_factor_ref 0.1199
_reflns_Friedel_coverage 0.000
_reflns_number_gt 4124
_reflns_number_total 4341
_reflns_threshold_expression 'I > 2\s(I)'
_cod_data_source_file d0ce00500b2.cif
_cod_data_source_block pell12
_cod_depositor_comments
;
The following automatic conversions were performed:

data item '_diffrn_radiation_probe' value 'X-ray' was changed to
'x-ray' in accordance with the
/home/data/users/saulius/crontab/automatic-downloads/rss-feeds/RSC/lib/dictionaries/cif_core.dic
dictionary named 'cif_core.dic' version 2.4.2 last updated on
2011-04-26.

Automatic conversion script
Id: cif_fix_values 7556 2019-12-06 15:28:31Z antanas 
;
_cod_database_code 7240668
_shelx_shelxl_version_number 2017/1
_shelx_space_group_comment
;
The symmetry employed for this shelxl refinement is uniquely defined
by the following loop, which should always be used as a source of
symmetry information in preference to the above space-group names.
They are only intended as comments.
;
_shelx_estimated_absorpt_t_max 0.931
_shelx_estimated_absorpt_t_min 0.879
_olex2_refinement_description
;
1. Fixed Uiso
 At 1.2 times of:
  All C(H) groups, All C(H,H) groups
 At 1.5 times of:
  All C(H,H,H) groups
2.a Ternary CH refined with riding coordinates:
 C6(H6), C12(H12)
2.b Secondary CH2 refined with riding coordinates:
 C7(H7A,H7B), C8(H8A,H8B), C9(H9A,H9B), C10(H10A,H10B), C11(H11A,H11B),
 C13(H13A,H13B), C14(H14A,H14B), C15(H15A,H15B), C16(H16A,H16B), C17(H17A,H17B)
2.c Idealised Me refined as rotating group:
 C4(H4A,H4B,H4C), C5(H5A,H5B,H5C), C19(H19A,H19B,H19C)
;
_olex2_exptl_crystal_mounting_method 'mounted on a Cryoloop'
_olex2_submission_original_sample_id 'AI-2 / MeOH'
_olex2_submission_special_instructions 'No special instructions were received'

loop_
_space_group_symop_operation_xyz
'x, y, z'
'-x+1/2, -y, z+1/2'
'-x, y+1/2, -z+1/2'
'x+1/2, -y+1/2, -z'
'-x, -y, -z'
'x-1/2, y, -z-1/2'
'x, -y-1/2, z-1/2'
'-x-1/2, y-1/2, z'

loop_
_atom_site_label
_atom_site_type_symbol
_atom_site_fract_x
_atom_site_fract_y
_atom_site_fract_z
_atom_site_U_iso_or_equiv
_atom_site_adp_type
_atom_site_occupancy
_atom_site_site_symmetry_order
_atom_site_calc_flag
_atom_site_refinement_flags_posn
_atom_site_refinement_flags_adp
_atom_site_refinement_flags_occupancy
_atom_site_disorder_assembly
_atom_site_disorder_group
N1 N 0.37835(5) 0.56050(7) 0.29255(3) 0.01924(18) Uani 1 1 d . . . . .
C1 C 0.35700(6) 0.54416(9) 0.18479(4) 0.0227(2) Uani 1 1 d . . . . .
C2 C 0.44081(6) 0.50695(8) 0.25976(4) 0.01848(19) Uani 1 1 d . . . . .
N2 N 0.43431(5) 0.49809(8) 0.20405(3) 0.02223(19) Uani 1 1 d . . . . .
N3 N 0.28885(5) 0.59807(8) 0.21193(3) 0.02458(19) Uani 1 1 d . . . . .
C3 C 0.30402(6) 0.60449(8) 0.26666(4) 0.0201(2) Uani 1 1 d . . . . .
C4 C 0.58931(6) 0.40665(10) 0.25064(4) 0.0275(2) Uani 1 1 d . . . . .
H4A H 0.583894 0.314119 0.248548 0.041 Uiso 1 1 calc GR . . . .
H4B H 0.647590 0.429104 0.267531 0.041 Uiso 1 1 calc GR . . . .
H4C H 0.586268 0.442601 0.213580 0.041 Uiso 1 1 calc GR . . . .
N4 N 0.51523(5) 0.45740(7) 0.28373(3) 0.02049(18) Uani 1 1 d . . . . .
N5 N 0.23928(5) 0.65945(8) 0.29819(3) 0.02371(19) Uani 1 1 d . . . . .
C5 C 0.16498(7) 0.73028(11) 0.27266(4) 0.0326(2) Uani 1 1 d . . . . .
H5A H 0.176279 0.738022 0.233151 0.049 Uiso 1 1 calc GR . . . .
H5B H 0.161322 0.815031 0.289044 0.049 Uiso 1 1 calc GR . . . .
H5C H 0.107561 0.685246 0.278674 0.049 Uiso 1 1 calc GR . . . .
C6 C 0.52412(6) 0.45983(8) 0.34401(4) 0.0200(2) Uani 1 1 d . . . . .
H6 H 0.461243 0.460716 0.359610 0.024 Uiso 1 1 calc R . . . .
C7 C 0.57150(7) 0.34120(9) 0.36598(4) 0.0254(2) Uani 1 1 d . . . . .
H7A H 0.634478 0.337332 0.351760 0.030 Uiso 1 1 calc R . . . .
H7B H 0.538784 0.264481 0.353367 0.030 Uiso 1 1 calc R . . . .
C8 C 0.57292(7) 0.34496(10) 0.42883(4) 0.0302(2) Uani 1 1 d . . . . .
H8A H 0.509824 0.342239 0.442905 0.036 Uiso 1 1 calc R . . . .
H8B H 0.605441 0.269478 0.442931 0.036 Uiso 1 1 calc R . . . .
C9 C 0.61979(7) 0.46496(10) 0.44959(4) 0.0321(2) Uani 1 1 d . . . . .
H9A H 0.617167 0.467130 0.490189 0.038 Uiso 1 1 calc R . . . .
H9B H 0.684542 0.463597 0.438537 0.038 Uiso 1 1 calc R . . . .
C10 C 0.57443(8) 0.58363(10) 0.42648(4) 0.0313(2) Uani 1 1 d . . . . .
H10A H 0.608382 0.659633 0.438712 0.038 Uiso 1 1 calc R . . . .
H10B H 0.511686 0.589948 0.440926 0.038 Uiso 1 1 calc R . . . .
C11 C 0.57167(7) 0.58042(9) 0.36369(4) 0.0250(2) Uani 1 1 d . . . . .
H11A H 0.538692 0.655761 0.349829 0.030 Uiso 1 1 calc R . . . .
H11B H 0.634390 0.582992 0.348994 0.030 Uiso 1 1 calc R . . . .
C12 C 0.25293(6) 0.67011(9) 0.35791(4) 0.0219(2) Uani 1 1 d . . . . .
H12 H 0.289460 0.594854 0.369649 0.026 Uiso 1 1 calc R . . . .
C13 C 0.30766(7) 0.78843(9) 0.37300(4) 0.0270(2) Uani 1 1 d . . . . .
H13A H 0.366711 0.786965 0.353523 0.032 Uiso 1 1 calc R . . . .
H13B H 0.274142 0.865147 0.361183 0.032 Uiso 1 1 calc R . . . .
C14 C 0.32417(8) 0.79410(10) 0.43494(4) 0.0319(2) Uani 1 1 d . . . . .
H14A H 0.363689 0.722490 0.445975 0.038 Uiso 1 1 calc R . . . .
H14B H 0.356106 0.874003 0.444112 0.038 Uiso 1 1 calc R . . . .
C15 C 0.23510(8) 0.78751(11) 0.46687(4) 0.0376(3) Uani 1 1 d . . . . .
H15A H 0.248291 0.785485 0.506714 0.045 Uiso 1 1 calc R . . . .
H15B H 0.198583 0.864378 0.459185 0.045 Uiso 1 1 calc R . . . .
C16 C 0.18067(8) 0.67000(11) 0.45110(5) 0.0354(3) Uani 1 1 d . . . . .
H16A H 0.121864 0.670557 0.470861 0.042 Uiso 1 1 calc R . . . .
H16B H 0.214477 0.593090 0.462380 0.042 Uiso 1 1 calc R . . . .
C17 C 0.16314(7) 0.66530(10) 0.38931(4) 0.0299(2) Uani 1 1 d . . . . .
H17A H 0.130277 0.586220 0.379998 0.036 Uiso 1 1 calc R . . . .
H17B H 0.124592 0.738054 0.378425 0.036 Uiso 1 1 calc R . . . .
O18 O 0.34150(5) 0.53769(7) 0.13031(3) 0.03120(19) Uani 1 1 d . . . . .
C19 C 0.40991(9) 0.47698(13) 0.09749(4) 0.0401(3) Uani 1 1 d . . . . .
H19A H 0.390134 0.474927 0.059080 0.060 Uiso 1 1 calc GR . . . .
H19B H 0.419301 0.390101 0.110640 0.060 Uiso 1 1 calc GR . . . .
H19C H 0.466985 0.524462 0.100342 0.060 Uiso 1 1 calc GR . . . .

loop_
_atom_site_aniso_label
_atom_site_aniso_U_11
_atom_site_aniso_U_22
_atom_site_aniso_U_33
_atom_site_aniso_U_23
_atom_site_aniso_U_13
_atom_site_aniso_U_12
N1 0.0185(4) 0.0187(4) 0.0205(4) -0.0010(3) 0.0008(3) 0.0010(3)
C1 0.0258(4) 0.0222(4) 0.0200(4) -0.0017(3) -0.0025(3) -0.0049(3)
C2 0.0192(4) 0.0159(4) 0.0204(4) -0.0015(3) 0.0010(3) -0.0028(3)
N2 0.0238(4) 0.0233(4) 0.0196(4) -0.0030(3) 0.0006(3) -0.0014(3)
N3 0.0237(4) 0.0267(4) 0.0234(4) -0.0014(3) -0.0042(3) 0.0000(3)
C3 0.0203(4) 0.0165(4) 0.0234(4) -0.0002(3) -0.0011(3) -0.0012(3)
C4 0.0239(4) 0.0332(5) 0.0253(5) -0.0038(4) 0.0049(4) 0.0071(4)
N4 0.0185(4) 0.0242(4) 0.0188(4) -0.0025(3) 0.0020(3) 0.0029(3)
N5 0.0213(4) 0.0246(4) 0.0252(4) -0.0011(3) -0.0011(3) 0.0070(3)
C5 0.0304(5) 0.0323(5) 0.0352(5) -0.0020(4) -0.0064(4) 0.0141(4)
C6 0.0179(4) 0.0233(4) 0.0188(4) -0.0011(3) 0.0003(3) 0.0014(3)
C7 0.0256(5) 0.0227(5) 0.0278(5) -0.0007(3) -0.0034(3) 0.0026(3)
C8 0.0331(5) 0.0298(5) 0.0277(5) 0.0054(4) -0.0067(4) -0.0016(4)
C9 0.0343(5) 0.0358(6) 0.0260(5) 0.0016(4) -0.0087(4) -0.0041(4)
C10 0.0394(5) 0.0295(5) 0.0251(5) -0.0054(4) -0.0059(4) -0.0014(4)
C11 0.0282(5) 0.0228(4) 0.0240(4) -0.0014(3) -0.0019(3) -0.0014(3)
C12 0.0220(4) 0.0200(4) 0.0237(4) 0.0006(3) 0.0032(3) 0.0044(3)
C13 0.0325(5) 0.0232(4) 0.0252(5) 0.0011(3) 0.0028(4) -0.0013(4)
C14 0.0386(6) 0.0305(5) 0.0266(5) -0.0036(4) 0.0010(4) 0.0014(4)
C15 0.0448(6) 0.0413(6) 0.0267(5) -0.0044(4) 0.0076(4) 0.0133(5)
C16 0.0325(5) 0.0411(6) 0.0324(5) 0.0058(4) 0.0139(4) 0.0084(4)
C17 0.0231(5) 0.0321(5) 0.0346(5) 0.0021(4) 0.0067(4) 0.0048(4)
O18 0.0332(4) 0.0407(4) 0.0198(3) -0.0052(3) -0.0048(3) -0.0004(3)
C19 0.0468(7) 0.0521(7) 0.0213(5) -0.0109(4) -0.0012(4) 0.0046(5)

loop_
_atom_type_symbol
_atom_type_description
_atom_type_scat_dispersion_real
_atom_type_scat_dispersion_imag
_atom_type_scat_source
C C 0.0140 0.0070 'International Tables Vol C Tables 4.2.6.8 and 6.1.1.4'
H H 0.0000 0.0000 'International Tables Vol C Tables 4.2.6.8 and 6.1.1.4'
N N 0.0240 0.0140 'International Tables Vol C Tables 4.2.6.8 and 6.1.1.4'
O O 0.0390 0.0250 'International Tables Vol C Tables 4.2.6.8 and 6.1.1.4'

loop_
_geom_angle_atom_site_label_1
_geom_angle_atom_site_label_2
_geom_angle_atom_site_label_3
_geom_angle
_geom_angle_site_symmetry_1
_geom_angle_site_symmetry_3
_geom_angle_publ_flag
C2 N1 C3 115.01(7) . . ?
N2 C1 N3 129.02(8) . . ?
N2 C1 O18 118.42(8) . . ?
N3 C1 O18 112.56(8) . . ?
N1 C2 N2 124.97(8) . . ?
N1 C2 N4 117.52(8) . . ?
N4 C2 N2 117.51(8) . . ?
C1 N2 C2 112.83(8) . . ?
C1 N3 C3 112.77(8) . . ?
N1 C3 N3 125.37(8) . . ?
N1 C3 N5 116.97(8) . . ?
N3 C3 N5 117.66(8) . . ?
H4A C4 H4B 109.5 . . ?
H4A C4 H4C 109.5 . . ?
H4B C4 H4C 109.5 . . ?
N4 C4 H4A 109.5 . . ?
N4 C4 H4B 109.5 . . ?
N4 C4 H4C 109.5 . . ?
C2 N4 C4 120.72(7) . . ?
C2 N4 C6 119.82(7) . . ?
C4 N4 C6 119.40(7) . . ?
C3 N5 C5 120.20(8) . . ?
C3 N5 C12 119.81(7) . . ?
C5 N5 C12 118.87(8) . . ?
N5 C5 H5A 109.5 . . ?
N5 C5 H5B 109.5 . . ?
N5 C5 H5C 109.5 . . ?
H5A C5 H5B 109.5 . . ?
H5A C5 H5C 109.5 . . ?
H5B C5 H5C 109.5 . . ?
N4 C6 H6 107.2 . . ?
N4 C6 C7 112.02(7) . . ?
N4 C6 C11 111.55(7) . . ?
C7 C6 H6 107.2 . . ?
C11 C6 H6 107.2 . . ?
C11 C6 C7 111.23(8) . . ?
C6 C7 H7A 109.8 . . ?
C6 C7 H7B 109.8 . . ?
C6 C7 C8 109.57(8) . . ?
H7A C7 H7B 108.2 . . ?
C8 C7 H7A 109.8 . . ?
C8 C7 H7B 109.8 . . ?
C7 C8 H8A 109.4 . . ?
C7 C8 H8B 109.4 . . ?
H8A C8 H8B 108.0 . . ?
C9 C8 C7 111.02(8) . . ?
C9 C8 H8A 109.4 . . ?
C9 C8 H8B 109.4 . . ?
C8 C9 H9A 109.4 . . ?
C8 C9 H9B 109.4 . . ?
H9A C9 H9B 108.0 . . ?
C10 C9 C8 111.08(8) . . ?
C10 C9 H9A 109.4 . . ?
C10 C9 H9B 109.4 . . ?
C9 C10 H10A 109.4 . . ?
C9 C10 H10B 109.4 . . ?
C9 C10 C11 111.23(8) . . ?
H10A C10 H10B 108.0 . . ?
C11 C10 H10A 109.4 . . ?
C11 C10 H10B 109.4 . . ?
C6 C11 C10 110.12(8) . . ?
C6 C11 H11A 109.6 . . ?
C6 C11 H11B 109.6 . . ?
C10 C11 H11A 109.6 . . ?
C10 C11 H11B 109.6 . . ?
H11A C11 H11B 108.2 . . ?
N5 C12 H12 107.2 . . ?
N5 C12 C13 111.81(7) . . ?
N5 C12 C17 111.98(8) . . ?
C13 C12 H12 107.2 . . ?
C17 C12 H12 107.2 . . ?
C17 C12 C13 111.22(8) . . ?
C12 C13 H13A 109.5 . . ?
C12 C13 H13B 109.5 . . ?
H13A C13 H13B 108.1 . . ?
C14 C13 C12 110.65(8) . . ?
C14 C13 H13A 109.5 . . ?
C14 C13 H13B 109.5 . . ?
C13 C14 H14A 109.3 . . ?
C13 C14 H14B 109.3 . . ?
H14A C14 H14B 108.0 . . ?
C15 C14 C13 111.40(9) . . ?
C15 C14 H14A 109.3 . . ?
C15 C14 H14B 109.3 . . ?
C14 C15 H15A 109.4 . . ?
C14 C15 H15B 109.4 . . ?
H15A C15 H15B 108.0 . . ?
C16 C15 C14 111.09(9) . . ?
C16 C15 H15A 109.4 . . ?
C16 C15 H15B 109.4 . . ?
C15 C16 H16A 109.4 . . ?
C15 C16 H16B 109.4 . . ?
C15 C16 C17 111.30(9) . . ?
H16A C16 H16B 108.0 . . ?
C17 C16 H16A 109.4 . . ?
C17 C16 H16B 109.4 . . ?
C12 C17 C16 110.27(8) . . ?
C12 C17 H17A 109.6 . . ?
C12 C17 H17B 109.6 . . ?
C16 C17 H17A 109.6 . . ?
C16 C17 H17B 109.6 . . ?
H17A C17 H17B 108.1 . . ?
C1 O18 C19 116.88(8) . . ?
O18 C19 H19A 109.5 . . ?
O18 C19 H19B 109.5 . . ?
O18 C19 H19C 109.5 . . ?
H19A C19 H19B 109.5 . . ?
H19A C19 H19C 109.5 . . ?
H19B C19 H19C 109.5 . . ?

loop_
_geom_bond_atom_site_label_1
_geom_bond_atom_site_label_2
_geom_bond_distance
_geom_bond_site_symmetry_2
_geom_bond_publ_flag
N1 C2 1.3419(11) . ?
N1 C3 1.3448(11) . ?
C1 N2 1.3227(12) . ?
C1 N3 1.3286(12) . ?
C1 O18 1.3483(11) . ?
C2 N2 1.3636(11) . ?
C2 N4 1.3462(11) . ?
N3 C3 1.3534(11) . ?
C3 N5 1.3537(11) . ?
C4 H4A 0.9800 . ?
C4 H4B 0.9800 . ?
C4 H4C 0.9800 . ?
C4 N4 1.4572(11) . ?
N4 C6 1.4745(10) . ?
N5 C5 1.4625(12) . ?
N5 C12 1.4728(11) . ?
C5 H5A 0.9800 . ?
C5 H5B 0.9800 . ?
C5 H5C 0.9800 . ?
C6 H6 1.0000 . ?
C6 C7 1.5283(12) . ?
C6 C11 1.5281(13) . ?
C7 H7A 0.9900 . ?
C7 H7B 0.9900 . ?
C7 C8 1.5314(13) . ?
C8 H8A 0.9900 . ?
C8 H8B 0.9900 . ?
C8 C9 1.5268(14) . ?
C9 H9A 0.9900 . ?
C9 H9B 0.9900 . ?
C9 C10 1.5255(15) . ?
C10 H10A 0.9900 . ?
C10 H10B 0.9900 . ?
C10 C11 1.5305(13) . ?
C11 H11A 0.9900 . ?
C11 H11B 0.9900 . ?
C12 H12 1.0000 . ?
C12 C13 1.5294(13) . ?
C12 C17 1.5273(13) . ?
C13 H13A 0.9900 . ?
C13 H13B 0.9900 . ?
C13 C14 1.5293(13) . ?
C14 H14A 0.9900 . ?
C14 H14B 0.9900 . ?
C14 C15 1.5254(15) . ?
C15 H15A 0.9900 . ?
C15 H15B 0.9900 . ?
C15 C16 1.5243(18) . ?
C16 H16A 0.9900 . ?
C16 H16B 0.9900 . ?
C16 C17 1.5278(15) . ?
C17 H17A 0.9900 . ?
C17 H17B 0.9900 . ?
O18 C19 1.4358(14) . ?
C19 H19A 0.9800 . ?
C19 H19B 0.9800 . ?
C19 H19C 0.9800 . ?

loop_
_geom_torsion_atom_site_label_1
_geom_torsion_atom_site_label_2
_geom_torsion_atom_site_label_3
_geom_torsion_atom_site_label_4
_geom_torsion
_geom_torsion_site_symmetry_1
_geom_torsion_site_symmetry_2
_geom_torsion_site_symmetry_3
_geom_torsion_site_symmetry_4
_geom_torsion_publ_flag
N1 C2 N2 C1 -2.44(12) . . . . ?
N1 C2 N4 C4 -175.14(8) . . . . ?
N1 C2 N4 C6 1.93(12) . . . . ?
N1 C3 N5 C5 168.58(8) . . . . ?
N1 C3 N5 C12 0.77(12) . . . . ?
C1 N3 C3 N1 -1.00(12) . . . . ?
C1 N3 C3 N5 179.10(8) . . . . ?
C2 N1 C3 N3 0.19(12) . . . . ?
C2 N1 C3 N5 -179.91(8) . . . . ?
C2 N4 C6 C7 144.37(8) . . . . ?
C2 N4 C6 C11 -90.21(9) . . . . ?
N2 C1 N3 C3 0.05(14) . . . . ?
N2 C1 O18 C19 1.89(13) . . . . ?
N2 C2 N4 C4 5.33(12) . . . . ?
N2 C2 N4 C6 -177.60(7) . . . . ?
N3 C1 N2 C2 1.53(14) . . . . ?
N3 C1 O18 C19 -177.94(9) . . . . ?
N3 C3 N5 C5 -11.51(13) . . . . ?
N3 C3 N5 C12 -179.32(8) . . . . ?
C3 N1 C2 N2 1.69(12) . . . . ?
C3 N1 C2 N4 -177.80(7) . . . . ?
C3 N5 C12 C13 85.04(10) . . . . ?
C3 N5 C12 C17 -149.37(8) . . . . ?
C4 N4 C6 C7 -38.52(11) . . . . ?
C4 N4 C6 C11 86.90(10) . . . . ?
N4 C2 N2 C1 177.05(8) . . . . ?
N4 C6 C7 C8 -176.18(7) . . . . ?
N4 C6 C11 C10 176.49(7) . . . . ?
N5 C12 C13 C14 -177.63(8) . . . . ?
N5 C12 C17 C16 177.19(8) . . . . ?
C5 N5 C12 C13 -82.93(11) . . . . ?
C5 N5 C12 C17 42.66(11) . . . . ?
C6 C7 C8 C9 -57.23(11) . . . . ?
C7 C6 C11 C10 -57.65(10) . . . . ?
C7 C8 C9 C10 56.36(12) . . . . ?
C8 C9 C10 C11 -55.59(12) . . . . ?
C9 C10 C11 C6 55.89(11) . . . . ?
C11 C6 C7 C8 58.22(10) . . . . ?
C12 C13 C14 C15 -55.34(11) . . . . ?
C13 C12 C17 C16 -56.90(11) . . . . ?
C13 C14 C15 C16 55.26(12) . . . . ?
C14 C15 C16 C17 -55.97(12) . . . . ?
C15 C16 C17 C12 56.62(11) . . . . ?
C17 C12 C13 C14 56.37(11) . . . . ?
O18 C1 N2 C2 -178.26(8) . . . . ?
O18 C1 N3 C3 179.85(7) . . . . ?
